data_7059891
loop_
_publ_author_name
'Cay\'on, Vanina M.'
'Erben, Mauricio F.'
'Romano, Rosana M.'
'Stammler, Hans-Georg'
'Mitzel, Norbert W.'
'Della V\'edova, Carlos O.'

_publ_section_title
;
 Structure, conformational properties and matrix photochemistry of
 S-(tert-butyl)trifluorothioacetate CF3C(O)SC(CH3)3
;
_journal_issue 34
_journal_name_full 'New Journal of Chemistry'
_journal_page_first 14568
_journal_page_last 14577
_journal_paper_doi 10.1039/D0NJ03173A
_journal_volume 44
_journal_year 2020
_chemical_formula_moiety 'C6 H9 F3 O S'
_chemical_formula_sum 'C6 H9 F3 O S'
_chemical_formula_weight 186.19
_chemical_melting_point 199.7(10)
_chemical_name_common S-(tert-Butyl)trifluorothioacetate
_space_group_crystal_system monoclinic
_space_group_IT_number 14
_space_group_name_Hall '-P 2ybc'
_space_group_name_H-M_alt 'P 1 21/c 1'
_atom_sites_solution_hydrogens difmap
_audit_conform_dict_location ftp://ftp.iucr.org/pub/cif_core.dic
_audit_conform_dict_name cif_core.dic
_audit_conform_dict_version 2.3
_audit_creation_date 2020-05-05
_audit_creation_method
;
Olex2 1.2
(compiled 2018.05.29 svn.r3508 for OlexSys, GUI svn.r5506)

XD routine XDCIF
;
_audit_update_record
;
2020-05-18 deposited with the CCDC.	2020-08-12 downloaded from the CCDC.
;
_cell_angle_alpha 90
_cell_angle_beta 95.4183(6)
_cell_angle_gamma 90
_cell_formula_units_Z 8
_cell_length_a 12.34413(7)
_cell_length_b 11.69960(6)
_cell_length_c 11.73975(9)
_cell_measurement_reflns_used 96946
_cell_measurement_temperature 94.0(2)
_cell_measurement_theta_max 50.7430
_cell_measurement_theta_min 2.3960
_cell_volume 1687.895(18)
_computing_cell_refinement 'CrysAlisPro 1.171.39.45i (Rigaku OD, 2018)'
_computing_data_collection 'CrysAlisPro 1.171.39.45i (Rigaku OD, 2018)'
_computing_data_reduction 'CrysAlisPro 1.171.39.45i (Rigaku OD, 2018)'
_computing_molecular_graphics 'Olex2 (Dolomanov et al., 2009)'
_computing_publication_material 'Olex2 (Dolomanov et al., 2009)'
_computing_structure_refinement 'Volkov et al, (2006)'
_computing_structure_solution 'ShelXT (Sheldrick, 2015)'
_diffrn_ambient_environment N~2~
_diffrn_ambient_temperature 94.0(2)
_diffrn_detector 'CCD plate'
_diffrn_detector_area_resol_mean 8.0951
_diffrn_detector_type Eos
_diffrn_measured_fraction_theta_full 0.999
_diffrn_measured_fraction_theta_max 0.994
_diffrn_measurement_details
;
List of Runs (angles in degrees, time in seconds):

  # Type    Start    End  Width  t~exp~   \w     \q     \k     \f   Frames
#--------------------------------------------------------------------------
  1  \w    -22.00  71.00   1.00    4.00    --    0.00  38.00 -90.00   93
  2  \w    -22.00  71.00   1.00    4.00    --    0.00  38.00 120.00   93
  3  \w    -22.00  71.00   1.00    4.00    --    0.00  38.00   0.00   93
  4  \w    -71.00  22.00   1.00    4.00    --    0.00 -38.00-180.00   93
  5  \w     39.00 137.00   1.00   16.00    --   67.67  77.00-120.00   98
  6  \w      0.00  88.00   1.00   16.00    --   67.67 -61.00 -30.00   88
  7  \w      2.00 117.00   1.00   16.00    --   67.67-125.00-180.00  115
  8  \w     39.00 137.00   1.00   16.00    --   67.67  77.00 -90.00   98
  9  \w     39.00 137.00   1.00   16.00    --   67.67  77.00 -30.00   98
 10  \w     39.00 137.00   1.00   16.00    --   67.67  77.00  30.00   98
 11  \w     39.00 137.00   1.00   16.00    --   67.67  77.00 120.00   98
 12  \w     39.00 137.00   1.00   16.00    --   67.67  77.00 -60.00   98
 13  \w     39.00 137.00   1.00   16.00    --   67.67  77.00   0.00   98
 14  \w     -3.00 105.00   1.00   16.00    --   67.67 -94.00   0.00  108
 15  \w     39.00 137.00   1.00   16.00    --   67.67  77.00  60.00   98
 16  \w     39.00 137.00   1.00   16.00    --   67.67  77.00 150.00   98
 17  \w     -2.00  96.00   1.00   16.00    --   67.67 -77.00-180.00   98
 18  \w     39.00 137.00   1.00   16.00    --   67.67  77.00-180.00   98
 19  \w     39.00 137.00   1.00   16.00    --   67.67  77.00-150.00   98
 20  \w     39.00 137.00   1.00   16.00    --   67.67  77.00  90.00   98
 21  \w     -2.00  88.00   1.00   16.00    --   67.67 -45.00  30.00   90
 22  \w     73.00 139.00   1.00   16.00    --   67.67 125.00  60.00   66
 23  \w     -2.00  96.00   1.00   16.00    --   67.67 -77.00-120.00   98
 24  \w     40.00 136.00   1.00   16.00    --   67.67  75.00 171.31   96
 25  \w    -53.00   1.00   1.00    4.00    --    0.00 122.00  -9.00   54
 26  \w    -19.00  68.00   1.00    4.00    --    0.00  57.00  30.00   87
 27  \w    -72.00  38.00   1.00    4.00    --    0.00 -19.00-150.00  110
 28  \w    -22.00  71.00   1.00    4.00    --    0.00  38.00  60.00   93
 29  \w    -19.00  68.00   1.00    4.00    --    0.00  57.00-150.00   87
 30  \w    -20.00  40.00   1.00    4.00    --    0.00 -99.00 -90.00   60
 31  \w     46.00 135.00   1.00   16.00    --   67.67  65.00  60.73   89
 32  \w     73.00 139.00   1.00   16.00    --   67.67 125.00-180.00   66
 33  \w     47.00 137.00   1.00   16.00    --   67.67  45.00 -90.00   90
 34  \w     47.00 137.00   1.00   16.00    --   67.67  45.00-180.00   90
 35  \w     48.00 136.00   1.00   16.00    --   67.67  61.00-150.00   88
 36  \w     43.00 136.00   1.00   16.00    --   67.67  70.00 170.11   93
 37  \w     48.00 136.00   1.00   16.00    --   67.67  61.00  30.00   88
 38  \w     73.00 139.00   1.00   16.00    --   67.67 125.00  30.00   66
 39  \w     47.00 138.00   1.00   16.00    --   67.67  43.00  77.58   91
 40  \w     48.00 137.00   1.00   16.00    --   67.67  50.00  25.85   89
 41  \w     47.00 137.00   1.00   16.00    --   67.67  45.00 150.00   90
 42  \w     47.00 137.00   1.00   16.00    --   67.67  45.00 120.00   90
 43  \w     48.00 136.00   1.00   16.00    --   67.67  61.00 -90.00   88
 44  \w     49.00 136.00   1.00   16.00    --   67.67  54.00 142.86   87
 45  \w     47.00 137.00   1.00   16.00    --   67.67  45.00  90.00   90
 46  \w     41.00 136.00   1.00   16.00    --   67.67  74.00  89.92   95
 47  \w     47.00 137.00   1.00   16.00    --   67.67  45.00 -30.00   90
 48  \w     48.00 136.00   1.00   16.00    --   67.67  61.00 -30.00   88
 49  \w     48.00 104.00   1.00   16.00    --   67.67  61.00-120.00   56
 50  \w     44.00 135.00   1.00   16.00    --   67.67  67.00-146.00   91
;
_diffrn_measurement_device 'four-circle diffractometer'
_diffrn_measurement_device_type 'SuperNova, Single source at offset/far, Eos'
_diffrn_measurement_method '\w scans'
_diffrn_orient_matrix_type 'CrysAlisPro convention (1999,Acta A55,543-557)'
_diffrn_orient_matrix_UB_11 0.0367649000
_diffrn_orient_matrix_UB_12 0.0465864000
_diffrn_orient_matrix_UB_13 0.0072443000
_diffrn_orient_matrix_UB_21 -0.0440848000
_diffrn_orient_matrix_UB_22 0.0387893000
_diffrn_orient_matrix_UB_23 -0.0095084000
_diffrn_orient_matrix_UB_31 -0.0059572000
_diffrn_orient_matrix_UB_32 0.0005193000
_diffrn_orient_matrix_UB_33 0.0595116000
_diffrn_radiation_monochromator mirror
_diffrn_radiation_probe x-ray
_diffrn_radiation_type MoK\a
_diffrn_radiation_wavelength 0.71073
_diffrn_reflns_av_R_equivalents 0.0420
_diffrn_reflns_av_unetI/netI 0.0143
_diffrn_reflns_Laue_measured_fraction_full 0.999
_diffrn_reflns_Laue_measured_fraction_max 0.994
_diffrn_reflns_limit_h_max 27
_diffrn_reflns_limit_h_min -27
_diffrn_reflns_limit_k_max 25
_diffrn_reflns_limit_k_min -25
_diffrn_reflns_limit_l_max 25
_diffrn_reflns_limit_l_min -24
_diffrn_reflns_number 350214
_diffrn_reflns_point_group_measured_fraction_full 0.999
_diffrn_reflns_point_group_measured_fraction_max 0.994
_diffrn_reflns_theta_full 25.242
_diffrn_reflns_theta_max 51.391
_diffrn_reflns_theta_min 1.657
_diffrn_source 'micro-focus sealed X-ray tube'
_diffrn_source_type 'SuperNova (Mo) X-ray Source'
_exptl_absorpt_coefficient_mu 0.376
_exptl_absorpt_correction_T_max 1.000
_exptl_absorpt_correction_T_min 0.399
_exptl_absorpt_correction_type gaussian
_exptl_absorpt_process_details
;
CrysAlisPro 1.171.39.45i (Rigaku Oxford Diffraction, 2018)
Numerical absorption correction based on gaussian integration over
			a multifaceted crystal model
Empirical absorption correction using spherical harmonics,
 implemented in SCALE3 ABSPACK scaling algorithm.
;
_exptl_crystal_colour 'clear colourless'
_exptl_crystal_colour_lustre clear
_exptl_crystal_colour_primary colourless
_exptl_crystal_density_diffrn 1.465
_exptl_crystal_description cylindrically
_exptl_crystal_F_000 768
_exptl_crystal_recrystallization_method 'From the Melt'
_exptl_crystal_size_max 0.619
_exptl_crystal_size_mid 0.305
_exptl_crystal_size_min 0.269
_refine_diff_density_max 0.229
_refine_diff_density_min -0.294
_refine_diff_density_rms 0.033
_refine_ls_extinction_method none
_refine_ls_goodness_of_fit_ref 1.506
_refine_ls_hydrogen_treatment refall
_refine_ls_matrix_type full
_refine_ls_number_parameters 810
_refine_ls_number_reflns 14460
_refine_ls_number_restraints 0
_refine_ls_R_factor_all 0.037
_refine_ls_R_factor_gt 0.019
_refine_ls_shift/su_max 0.00004
_refine_ls_structure_factor_coef Fsqd
_refine_ls_weighting_details
;
        calc w2 = 1/[s^2^(Fo^2^)]
;
_refine_ls_weighting_scheme calc
_refine_ls_wR_factor_ref 0.022
_reflns_Friedel_coverage 0.000
_reflns_number_gt 14460
_reflns_number_total 18678
_reflns_threshold_expression 'I > 3\s(I)'
_cod_data_source_file d0nj03173a2.cif
_cod_data_source_block x
_cod_depositor_comments
;Adding full bibliography for 7059891.cif.

 Adding full bibliography for 7059891.cif.
;
_cod_database_code 7059891
_shelx_shelxl_version_number 2016/6
_chemical_oxdiff_formula C6H9F3OS
_chemical_oxdiff_usercomment
'In situ grown at 199.7 K by manually growing a crystal seed, chilled to 198 K witk 3 K/h and to 94 K with 360 K/h'
_shelx_space_group_comment
;
The symmetry employed for this shelxl refinement is uniquely defined
by the following loop, which should always be used as a source of
symmetry information in preference to the above space-group names.
They are only intended as comments.
;
_reflns_odcompleteness_completeness 99.98
_reflns_odcompleteness_iscentric 1
_reflns_odcompleteness_theta 49.99
_olex2_refinement_description
;


;

loop_
_space_group_symop_operation_xyz
'x, y, z'
'-x, y+1/2, -z+1/2'
'-x, -y, -z'
'x, -y-1/2, z-1/2'

loop_
_atom_local_axes_atom_label
_atom_local_axes_atom0
_atom_local_axes_ax1
_atom_local_axes_atom1
_atom_local_axes_atom2
_atom_local_axes_ax2
S(1) C(1) Z S(1) C(3) Y
S(2) C(7) Z S(2) C(9) Y
F(1) C(2) Z F(1) F(3) Y
F(2) C(2) Z F(2) F(3) Y
F(3) C(2) Z F(3) F(2) Y
F(4) C(8) Z F(4) F(6) Y
F(5) C(8) Z F(5) F(6) Y
F(6) C(8) Z F(6) F(5) Y
O(1) C(1) Z O(1) C(2) Y
O(2) C(7) Z O(2) C(8) Y
C(1) O(1) Z C(1) C(2) Y
C(2) F(2) Z C(2) F(1) Y
C(3) C(5) Z C(3) C(6) Y
C(4) H(4C) Z C(4) H(4A) Y
C(5) H(5B) Z C(5) H(5C) Y
C(6) H(6A) Z C(6) H(6B) Y
C(7) O(2) Z C(7) C(8) Y
C(8) F(6) Z C(8) F(4) Y
C(9) C(11) Z C(9) C(12) Y
C(10) H(10C) Z C(10) H(10A) Y
C(11) H(11C) Z C(11) H(11A) Y
C(12) H(12B) Z C(12) H(12A) Y
H(4A) C(4) Z H(4A) H(4B) Y
H(4B) C(4) Z H(4B) H(4A) Y
H(4C) C(4) Z H(4C) H(4B) Y
H(5A) C(5) Z H(5A) H(5B) Y
H(5B) C(5) Z H(5B) H(5A) Y
H(5C) C(5) Z H(5C) H(5A) Y
H(6A) C(6) Z H(6A) H(6B) Y
H(6B) C(6) Z H(6B) H(6A) Y
H(6C) C(6) Z H(6C) H(6A) Y
H(10A) C(10) Z H(10A) H(10B) Y
H(10B) C(10) Z H(10B) H(10A) Y
H(10C) C(10) Z H(10C) H(10B) Y
H(11A) C(11) Z H(11A) H(11B) Y
H(11B) C(11) Z H(11B) H(11C) Y
H(11C) C(11) Z H(11C) H(11B) Y
H(12A) C(12) Z H(12A) H(12C) Y
H(12B) C(12) Z H(12B) H(12C) Y
H(12C) C(12) Z H(12C) H(12A) Y

loop_
_atom_rho_multipole_atom_label
_atom_rho_multipole_coeff_Pv
_atom_rho_multipole_coeff_P00
_atom_rho_multipole_coeff_P11
_atom_rho_multipole_coeff_P1-1
_atom_rho_multipole_coeff_P10
_atom_rho_multipole_coeff_P20
_atom_rho_multipole_coeff_P21
_atom_rho_multipole_coeff_P2-1
_atom_rho_multipole_coeff_P22
_atom_rho_multipole_coeff_P2-2
_atom_rho_multipole_coeff_P30
_atom_rho_multipole_coeff_P31
_atom_rho_multipole_coeff_P3-1
_atom_rho_multipole_coeff_P32
_atom_rho_multipole_coeff_P3-2
_atom_rho_multipole_coeff_P33
_atom_rho_multipole_coeff_P3-3
_atom_rho_multipole_coeff_P40
_atom_rho_multipole_coeff_P41
_atom_rho_multipole_coeff_P4-1
_atom_rho_multipole_coeff_P42
_atom_rho_multipole_coeff_P4-2
_atom_rho_multipole_coeff_P43
_atom_rho_multipole_coeff_P4-3
_atom_rho_multipole_coeff_P44
_atom_rho_multipole_coeff_P4-4
_atom_rho_multipole_kappa
_atom_rho_multipole_kappa_prime0
_atom_rho_multipole_kappa_prime1
_atom_rho_multipole_kappa_prime2
_atom_rho_multipole_kappa_prime3
_atom_rho_multipole_kappa_prime4
S(1) 6.12(2) 0 -0.013(8) -0.088(8) -0.066(9) -0.066(8) -0.013(7) 0.041(8) 0.070(7) 0.008(7) 0.079(7) 0.015(6) -0.038(6) 0.114(7) 0.009(6) 0.001(6) -0.054(6) 0.059(7) -0.015(6) 0.040(6) 0.056(6) -0.001(6) -0.004(6) 0.061(6) -0.005(6) 0.003(6) 1.0141(15) 0.990(15) 0.990(15) 0.990(15) 0.990(15) 0.990(15)
S(2) 6.08(2) 0 -0.002(8) -0.126(8) -0.070(9) -0.082(8) 0.003(7) 0.049(7) 0.058(7) -0.006(7) 0.056(7) -0.025(6) -0.041(6) 0.065(6) 0.025(6) 0.021(6) -0.029(6) 0.041(7) 0.008(7) -0.001(6) 0.025(6) -0.021(6) -0.019(6) 0.041(6) 0.008(6) 0.023(6) 1.0141(15) 0.990(15) 0.990(15) 0.990(15) 0.990(15) 0.990(15)
F(1) 7.059(12) 0 0.009(10) 0.097(12) 0.011(12) -0.083(14) -0.034(12) -0.010(13) -0.012(11) 0.016(11) -0.018(6) -0.024(5) -0.026(6) -0.031(5) 0.036(5) -0.013(4) -0.020(4) -0.020(8) 0.001(7) 0.000(8) 0.009(7) 0.017(7) 0.000(7) -0.012(7) 0.002(6) -0.005(6) 0.9938(7) 1.18(2) 1.18(2) 1.18(2) 1.18(2) 1.18(2)
F(2) 7.051(12) 0 -0.012(12) 0.050(10) -0.014(9) -0.099(11) 0.017(11) 0.011(10) 0.001(13) -0.009(12) -0.016(5) 0.006(5) 0.003(4) -0.023(5) -0.023(5) 0.005(5) -0.027(5) 0.003(7) 0.013(7) -0.005(6) 0.006(7) 0.004(7) -0.018(7) 0.006(7) -0.012(7) 0.009(7) 0.9938(7) 1.18(2) 1.18(2) 1.18(2) 1.18(2) 1.18(2)
F(3) 7.083(12) 0 -0.012(13) -0.039(11) -0.021(9) -0.098(12) -0.010(12) 0.011(11) -0.025(14) -0.005(14) -0.020(5) -0.020(5) 0.013(5) 0.006(5) 0.010(5) -0.022(6) 0.061(6) -0.004(7) -0.005(7) 0.003(6) 0.015(7) 0.022(7) -0.001(7) -0.004(7) 0.011(8) -0.002(8) 0.9938(7) 1.18(2) 1.18(2) 1.18(2) 1.18(2) 1.18(2)
F(4) 7.055(12) 0 -0.040(14) -0.113(13) -0.019(10) -0.079(13) -0.050(13) 0.011(13) -0.027(15) 0.003(14) -0.016(6) 0.017(6) 0.064(5) -0.028(6) 0.062(6) 0.063(6) 0.044(6) 0.000(8) 0.007(8) 0.006(7) 0.010(8) 0.028(8) 0.000(8) 0.005(8) -0.001(8) -0.015(8) 0.9938(7) 1.18(2) 1.18(2) 1.18(2) 1.18(2) 1.18(2)
F(5) 7.114(13) 0 0.076(12) -0.071(13) 0.077(13) -0.114(16) 0.015(13) 0.002(14) -0.001(13) -0.014(13) -0.065(7) 0.017(6) 0.010(6) -0.003(6) -0.080(6) -0.029(5) 0.005(5) -0.010(9) -0.008(8) -0.001(8) -0.015(8) -0.011(8) 0.004(7) 0.012(7) 0.008(6) 0.001(6) 0.9938(7) 1.18(2) 1.18(2) 1.18(2) 1.18(2) 1.18(2)
F(6) 7.079(12) 0 0.030(11) -0.022(12) 0.001(9) -0.078(12) -0.032(11) -0.005(12) 0.020(13) -0.010(13) 0.005(5) -0.041(5) -0.017(5) -0.006(5) 0.042(5) 0.026(5) -0.009(5) 0.017(7) -0.010(6) 0.003(7) 0.004(7) 0.011(7) 0.002(7) 0.019(7) 0.000(7) -0.010(7) 0.9938(7) 1.18(2) 1.18(2) 1.18(2) 1.18(2) 1.18(2)
O(1) 6.10(2) 0 0.034(10) -0.013(9) -0.039(11) -0.020(11) 0.002(10) 0.004(8) -0.091(8) 0.004(8) -0.002(7) -0.010(6) 0.006(5) 0.062(6) 0.002(6) 0.013(5) -0.037(5) 0.004(8) -0.003(7) -0.009(7) 0.013(7) -0.007(7) 0.000(6) 0.008(6) 0.006(6) -0.007(5) 0.9901(14) 1.06(4) 1.06(4) 1.06(4) 1.06(4) 1.06(4)
O(2) 6.13(2) 0 0.000(10) 0.001(8) -0.051(8) 0.020(9) 0.005(8) 0.006(7) -0.111(9) -0.019(9) 0.022(6) -0.001(5) 0.000(5) 0.039(5) -0.006(5) -0.020(5) -0.004(5) -0.003(7) -0.020(6) -0.021(6) 0.016(7) 0.013(6) 0.001(6) 0.016(6) 0.002(7) -0.010(7) 0.9901(14) 1.06(4) 1.06(4) 1.06(4) 1.06(4) 1.06(4)
C(1) 4.14(2) 0 0.010(10) -0.095(12) 0.180(16) 0.341(14) -0.008(10) 0.093(10) -0.187(9) 0.002(9) 0.336(16) -0.014(12) -0.057(13) 0.236(11) 0.006(11) -0.005(9) 0.006(9) -0.001(18) 0.026(14) 0.032(17) -0.059(15) 0.016(14) 0.032(13) -0.004(13) 0.028(11) 0.007(11) 0.9830(13) 0.821(3) 0.821(3) 0.821(3) 0.821(3) 0.821(3)
C(2) 3.93(2) 0 -0.050(11) -0.066(11) -0.055(11) -0.016(10) 0.051(9) 0.000(10) 0.033(10) 0.063(10) 0.595(14) -0.016(10) 0.006(11) -0.012(11) -0.026(11) 0.031(11) -0.459(13) 0.203(16) 0.020(14) -0.037(15) 0.030(14) 0.008(13) -0.039(14) 0.259(15) 0.024(14) -0.011(14) 0.9830(13) 0.821(3) 0.821(3) 0.821(3) 0.821(3) 0.821(3)
C(3) 3.94(3) 0 -0.002(12) -0.021(14) 0.032(14) 0.064(11) -0.052(9) -0.023(11) -0.051(10) -0.081(10) 0.396(13) 0.013(11) 0.005(13) 0.017(12) 0.023(11) -0.018(11) -0.254(11) 0.140(16) -0.011(14) -0.019(16) -0.021(16) -0.033(16) 0.040(15) 0.187(14) -0.027(14) -0.004(13) 0.9830(13) 0.821(3) 0.821(3) 0.821(3) 0.821(3) 0.821(3)
C(4) 4.14(3) 0 0.092(16) -0.009(18) 0.07(2) 0.036(16) 0.068(12) 0.005(11) 0.003(13) -0.046(11) 0.263(13) 0.054(11) -0.014(10) -0.020(11) -0.048(11) -0.017(10) -0.310(12) 0.111(16) 0.026(14) 0.001(13) 0.025(13) -0.011(13) 0.012(12) 0.109(14) 0.020(13) -0.043(12) 0.9830(13) 0.821(3) 0.821(3) 0.821(3) 0.821(3) 0.821(3)
C(5) 4.08(3) 0 0.154(16) 0.072(18) -0.013(18) -0.022(14) -0.034(10) -0.012(10) -0.008(13) -0.031(12) 0.289(12) 0.051(10) 0.006(10) -0.034(11) -0.046(11) -0.011(10) -0.263(12) 0.096(15) 0.056(13) 0.017(12) 0.016(12) 0.031(12) 0.002(12) 0.123(14) -0.028(13) 0.013(13) 0.9830(13) 0.821(3) 0.821(3) 0.821(3) 0.821(3) 0.821(3)
C(6) 4.13(3) 0 0.047(16) 0.053(18) 0.109(19) 0.048(15) 0.016(11) 0.015(11) -0.011(13) 0.005(12) 0.325(13) -0.001(11) 0.022(10) -0.064(11) -0.084(11) -0.035(10) -0.289(12) 0.166(15) -0.020(13) -0.042(13) -0.024(13) 0.035(13) 0.005(12) 0.136(14) 0.001(13) -0.046(12) 0.9830(13) 0.821(3) 0.821(3) 0.821(3) 0.821(3) 0.821(3)
C(7) 4.15(2) 0 -0.049(10) -0.110(12) 0.169(14) 0.285(13) 0.010(9) 0.087(10) -0.171(9) 0.003(9) 0.369(14) -0.003(11) -0.030(11) 0.244(11) -0.020(10) 0.014(10) -0.024(10) -0.014(16) 0.006(13) -0.019(16) -0.026(14) -0.009(13) -0.018(13) -0.002(12) 0.050(12) -0.019(11) 0.9830(13) 0.821(3) 0.821(3) 0.821(3) 0.821(3) 0.821(3)
C(8) 3.97(2) 0 0.066(11) -0.070(11) -0.046(11) -0.033(10) -0.041(10) 0.007(9) 0.031(10) -0.074(10) 0.555(14) 0.009(11) -0.022(10) 0.021(11) 0.015(11) -0.064(11) -0.421(13) 0.153(16) 0.005(15) 0.000(14) 0.003(14) -0.021(14) 0.018(14) 0.235(15) 0.020(14) -0.016(14) 0.9830(13) 0.821(3) 0.821(3) 0.821(3) 0.821(3) 0.821(3)
C(9) 3.98(3) 0 -0.001(13) 0.011(14) -0.013(16) 0.044(12) -0.054(10) -0.024(11) -0.051(10) -0.079(10) 0.391(14) -0.008(13) 0.030(14) 0.042(12) 0.000(12) -0.019(11) -0.313(11) 0.149(17) 0.011(15) 0.017(16) 0.017(16) -0.039(16) -0.001(15) 0.222(14) -0.028(14) -0.006(13) 0.9830(13) 0.821(3) 0.821(3) 0.821(3) 0.821(3) 0.821(3)
C(10) 4.07(3) 0 0.096(17) 0.11(2) -0.07(2) -0.004(15) -0.030(11) 0.007(13) -0.011(16) -0.004(14) 0.269(13) 0.074(11) 0.100(11) -0.044(12) -0.050(12) -0.026(12) -0.226(14) 0.058(16) 0.085(13) 0.070(14) -0.005(13) 0.035(13) -0.052(13) 0.146(16) 0.014(15) 0.001(14) 0.9830(13) 0.821(3) 0.821(3) 0.821(3) 0.821(3) 0.821(3)
C(11) 4.09(3) 0 -0.134(18) 0.09(2) -0.095(19) -0.057(14) 0.017(11) -0.037(12) -0.022(15) -0.027(14) 0.303(13) -0.050(11) 0.004(11) -0.027(12) 0.084(12) -0.036(12) -0.274(13) 0.029(16) -0.071(13) -0.019(13) -0.082(13) -0.057(13) 0.010(13) 0.146(15) 0.005(14) -0.028(14) 0.9830(13) 0.821(3) 0.821(3) 0.821(3) 0.821(3) 0.821(3)
C(12) 4.07(3) 0 0.091(17) 0.111(19) -0.001(17) -0.018(13) -0.016(10) -0.029(10) -0.036(14) -0.007(12) 0.333(12) 0.038(10) 0.016(10) -0.019(11) -0.064(11) 0.018(11) -0.256(13) 0.077(14) 0.071(12) 0.009(12) -0.010(12) 0.005(12) -0.020(12) 0.139(14) 0.009(14) 0.010(13) 0.9830(13) 0.821(3) 0.821(3) 0.821(3) 0.821(3) 0.821(3)
H(4A) 0.95(3) 0 0 0 0.178(15) 0 0 0 0 0 0 0 0 0 0 0 0 0 0 0 0 0 0 0 0 0 1.1 1.18 1.18 1.18 1.18 1.18
H(4B) 0.92(3) 0 0 0 0.152(14) 0 0 0 0 0 0 0 0 0 0 0 0 0 0 0 0 0 0 0 0 0 1.1 1.18 1.18 1.18 1.18 1.18
H(4C) 0.87(3) 0 0 0 0.112(13) 0 0 0 0 0 0 0 0 0 0 0 0 0 0 0 0 0 0 0 0 0 1.1 1.18 1.18 1.18 1.18 1.18
H(5A) 0.84(3) 0 0 0 0.127(12) 0 0 0 0 0 0 0 0 0 0 0 0 0 0 0 0 0 0 0 0 0 1.1 1.18 1.18 1.18 1.18 1.18
H(5B) 0.95(3) 0 0 0 0.184(14) 0 0 0 0 0 0 0 0 0 0 0 0 0 0 0 0 0 0 0 0 0 1.1 1.18 1.18 1.18 1.18 1.18
H(5C) 0.92(3) 0 0 0 0.126(14) 0 0 0 0 0 0 0 0 0 0 0 0 0 0 0 0 0 0 0 0 0 1.1 1.18 1.18 1.18 1.18 1.18
H(6A) 0.85(3) 0 0 0 0.129(13) 0 0 0 0 0 0 0 0 0 0 0 0 0 0 0 0 0 0 0 0 0 1.1 1.18 1.18 1.18 1.18 1.18
H(6B) 0.96(3) 0 0 0 0.150(14) 0 0 0 0 0 0 0 0 0 0 0 0 0 0 0 0 0 0 0 0 0 1.1 1.18 1.18 1.18 1.18 1.18
H(6C) 0.96(3) 0 0 0 0.168(14) 0 0 0 0 0 0 0 0 0 0 0 0 0 0 0 0 0 0 0 0 0 1.1 1.18 1.18 1.18 1.18 1.18
H(10A) 0.80(3) 0 0 0 0.107(14) 0 0 0 0 0 0 0 0 0 0 0 0 0 0 0 0 0 0 0 0 0 1.1 1.18 1.18 1.18 1.18 1.18
H(10B) 0.93(3) 0 0 0 0.153(16) 0 0 0 0 0 0 0 0 0 0 0 0 0 0 0 0 0 0 0 0 0 1.1 1.18 1.18 1.18 1.18 1.18
H(10C) 1.01(3) 0 0 0 0.195(16) 0 0 0 0 0 0 0 0 0 0 0 0 0 0 0 0 0 0 0 0 0 1.1 1.18 1.18 1.18 1.18 1.18
H(11A) 0.81(3) 0 0 0 0.094(12) 0 0 0 0 0 0 0 0 0 0 0 0 0 0 0 0 0 0 0 0 0 1.1 1.18 1.18 1.18 1.18 1.18
H(11B) 0.89(3) 0 0 0 0.130(15) 0 0 0 0 0 0 0 0 0 0 0 0 0 0 0 0 0 0 0 0 0 1.1 1.18 1.18 1.18 1.18 1.18
H(11C) 1.06(3) 0 0 0 0.226(17) 0 0 0 0 0 0 0 0 0 0 0 0 0 0 0 0 0 0 0 0 0 1.1 1.18 1.18 1.18 1.18 1.18
H(12A) 0.87(3) 0 0 0 0.119(13) 0 0 0 0 0 0 0 0 0 0 0 0 0 0 0 0 0 0 0 0 0 1.1 1.18 1.18 1.18 1.18 1.18
H(12B) 0.91(3) 0 0 0 0.158(13) 0 0 0 0 0 0 0 0 0 0 0 0 0 0 0 0 0 0 0 0 0 1.1 1.18 1.18 1.18 1.18 1.18
H(12C) 0.94(3) 0 0 0 0.189(15) 0 0 0 0 0 0 0 0 0 0 0 0 0 0 0 0 0 0 0 0 0 1.1 1.18 1.18 1.18 1.18 1.18

loop_
_atom_site_label
_atom_site_type_symbol
_atom_site_fract_x
_atom_site_fract_y
_atom_site_fract_z
_atom_site_U_iso_or_equiv
_atom_site_adp_type
_atom_site_occupancy
_atom_site_symmetry_multiplicity
S(1) S 0.444952(4) 0.349343(4) 0.081459(5) 0.016 Uani 1 4
S(2) S 0.057752(4) 0.422708(4) 0.342422(5) 0.017 Uani 1 4
F(1) F 0.29846(5) 0.47022(6) -0.07174(6) 0.025 Uani 1 4
F(2) F 0.16593(4) 0.47459(5) 0.03516(7) 0.025 Uani 1 4
F(3) F 0.28840(6) 0.60636(4) 0.05134(7) 0.027 Uani 1 4
F(4) F 0.21028(7) 0.57522(5) 0.45095(8) 0.03 Uani 1 4
F(5) F 0.21634(6) 0.47044(7) 0.60380(7) 0.028 Uani 1 4
F(6) F 0.34177(4) 0.45671(6) 0.48892(6) 0.025 Uani 1 4
O(1) O 0.31034(4) 0.43398(4) 0.22494(4) 0.024 Uani 1 4
O(2) O 0.20077(3) 0.27740(3) 0.44690(4) 0.023 Uani 1 4
C(1) C 0.337819(17) 0.425635(18) 0.12900(2) 0.016 Uani 1 4
C(2) C 0.271873(18) 0.494300(18) 0.03312(3) 0.018 Uani 1 4
C(3) C 0.509263(18) 0.276842(18) 0.21039(2) 0.015 Uani 1 4
C(4) C 0.59862(2) 0.20689(3) 0.16114(3) 0.025 Uani 1 4
C(5) C 0.42868(2) 0.19772(2) 0.26145(3) 0.022 Uani 1 4
C(6) C 0.55825(2) 0.36355(2) 0.29723(3) 0.024 Uani 1 4
C(7) C 0.170235(17) 0.374184(18) 0.42880(2) 0.016 Uani 1 4
C(8) C 0.235515(18) 0.47162(2) 0.49287(3) 0.019 Uani 1 4
C(9) C -0.003729(18) 0.292062(19) 0.27576(2) 0.017 Uani 1 4
C(10) C -0.09735(3) 0.33990(3) 0.19500(4) 0.03 Uani 1 4
C(11) C -0.04679(3) 0.21470(3) 0.36543(3) 0.027 Uani 1 4
C(12) C 0.07730(2) 0.23057(2) 0.20710(3) 0.022 Uani 1 4
H(4A) H 0.644379 0.163091 0.231333 0.044(3) Uiso 1 4
H(4B) H 0.654411 0.262179 0.121249 0.039(3) Uiso 1 4
H(4C) H 0.560696 0.144832 0.101613 0.037(3) Uiso 1 4
H(5A) H 0.366027 0.245468 0.299335 0.030(2) Uiso 1 4
H(5B) H 0.474596 0.14791 0.327123 0.039(2) Uiso 1 4
H(5C) H 0.392381 0.14068 0.195917 0.040(3) Uiso 1 4
H(6A) H 0.495672 0.415784 0.32987 0.036(3) Uiso 1 4
H(6B) H 0.614991 0.417178 0.256759 0.039(3) Uiso 1 4
H(6C) H 0.601877 0.31543 0.365788 0.042(3) Uiso 1 4
H(10A) H -0.066261 0.395247 0.131696 0.035(3) Uiso 1 4
H(10B) H -0.155384 0.383464 0.243413 0.048(3) Uiso 1 4
H(10C) H -0.137621 0.266031 0.154753 0.050(3) Uiso 1 4
H(11A) H 0.018458 0.180476 0.423696 0.031(3) Uiso 1 4
H(11B) H -0.103603 0.261974 0.412263 0.043(3) Uiso 1 4
H(11C) H -0.086212 0.142761 0.320689 0.051(3) Uiso 1 4
H(12A) H 0.143802 0.194376 0.262316 0.037(3) Uiso 1 4
H(12B) H 0.034345 0.161749 0.160584 0.036(2) Uiso 1 4
H(12C) H 0.108002 0.288175 0.14549 0.044(3) Uiso 1 4

loop_
_atom_site_aniso_label
_atom_site_aniso_U_11
_atom_site_aniso_U_22
_atom_site_aniso_U_33
_atom_site_aniso_U_23
_atom_site_aniso_U_13
_atom_site_aniso_U_12
S(1) 0.01709(2) 0.01918(2) 0.01228(2) 0.002055(17) 0.003406(16) 0.004311(15)
S(2) 0.01767(2) 0.013232(18) 0.01944(3) -0.001201(17) -0.001993(18) 0.002374(14)
F(1) 0.0285(2) 0.0297(2) 0.0170(2) 0.00418(17) 0.00272(17) 0.00977(17)
F(2) 0.01649(16) 0.02683(19) 0.0307(2) 0.00367(19) 0.00039(16) 0.00230(13)
F(3) 0.0318(2) 0.01601(16) 0.0322(3) 0.00254(17) 0.0006(2) 0.00057(15)
F(4) 0.0323(2) 0.01657(16) 0.0388(3) 0.00128(19) -0.0053(2) -0.00599(16)
F(5) 0.0296(2) 0.0342(2) 0.0208(2) -0.0076(2) 0.0067(2) -0.01037(19)
F(6) 0.01662(16) 0.0337(2) 0.0255(2) -0.0022(2) 0.00152(15) -0.00576(15)
O(1) 0.02607(14) 0.03101(16) 0.01685(16) 0.00078(13) 0.00756(13) 0.00860(14)
O(2) 0.02338(13) 0.01525(11) 0.02974(19) 0.00275(12) -0.00526(14) 0.00272(9)
C(1) 0.01609(7) 0.01744(7) 0.01466(10) 0.00026(7) 0.00345(7) 0.00219(6)
C(2) 0.01733(8) 0.01660(8) 0.01919(11) 0.00165(7) 0.00217(7) 0.00275(6)
C(3) 0.01704(7) 0.01480(7) 0.01354(10) 0.00094(7) 0.00125(7) 0.00029(6)
C(4) 0.02571(10) 0.02610(10) 0.02263(14) 0.00466(10) 0.00557(10) 0.01111(9)
C(5) 0.02612(10) 0.01936(8) 0.01988(12) 0.00394(9) 0.00373(9) -0.00432(8)
C(6) 0.02598(10) 0.02115(9) 0.02230(13) -0.00254(9) -0.00600(10) -0.00270(8)
C(7) 0.01535(7) 0.01417(7) 0.01721(10) 0.00087(7) -0.00004(7) 0.00001(6)
C(8) 0.01764(8) 0.01887(8) 0.01913(12) -0.00082(8) 0.00112(8) -0.00387(6)
C(9) 0.01629(8) 0.01807(8) 0.01651(11) -0.00261(7) 0.00201(7) -0.00133(6)
C(10) 0.02430(11) 0.03525(13) 0.02836(16) -0.00699(13) -0.00916(11) 0.00402(11)
C(11) 0.02952(12) 0.02941(12) 0.02390(15) -0.00198(11) 0.00919(11) -0.01217(10)
C(12) 0.02302(10) 0.02196(9) 0.02339(13) -0.00729(9) 0.00758(10) -0.00240(8)

loop_
_atom_type_symbol
_atom_type_description
_atom_type_scat_dispersion_real
_atom_type_scat_dispersion_imag
_atom_type_scat_source
C C 0.0033 0.0016 'International Tables Vol C Tables 4.2.6.8 and 6.1.1.4'
H H 0.0000 0.0000 'International Tables Vol C Tables 4.2.6.8 and 6.1.1.4'
F F 0.0171 0.0103 'International Tables Vol C Tables 4.2.6.8 and 6.1.1.4'
O O 0.0106 0.0060 'International Tables Vol C Tables 4.2.6.8 and 6.1.1.4'
S S 0.1246 0.1234 'International Tables Vol C Tables 4.2.6.8 and 6.1.1.4'

loop_
_exptl_crystal_face_index_h
_exptl_crystal_face_index_k
_exptl_crystal_face_index_l
_exptl_crystal_face_perp_dist
-3 0 16 0.3081
3 0 -16 0.3081
-11 -12 -1 0.1344
11 12 1 0.1344
-13 11 -1 0.1525
13 -11 1 0.1525
0 17 0 0.1590
0 -17 0 0.1590
16 7 1 0.1443
-16 -7 -1 0.1443

loop_
_geom_angle_atom_site_label_1
_geom_angle_atom_site_label_2
_geom_angle_atom_site_label_3
_geom_angle
_geom_angle_site_symmetry_1
_geom_angle_site_symmetry_2
_geom_angle_site_symmetry_3
_geom_angle_publ_flag
C(1) S(1) C(3) 104.761(12) 1_555 1_555 1_555 yes
C(7) S(2) C(9) 104.529(11) 1_555 1_555 1_555 yes
S(1) C(1) O(1) 129.15(3) 1_555 1_555 1_555 yes
S(1) C(1) C(2) 113.45(2) 1_555 1_555 1_555 yes
O(1) C(1) C(2) 117.37(3) 1_555 1_555 1_555 yes
F(1) C(2) F(2) 107.94(5) 1_555 1_555 1_555 yes
F(1) C(2) F(3) 107.87(5) 1_555 1_555 1_555 yes
F(1) C(2) C(1) 113.75(3) 1_555 1_555 1_555 yes
F(2) C(2) F(3) 107.55(4) 1_555 1_555 1_555 yes
F(2) C(2) C(1) 110.30(3) 1_555 1_555 1_555 yes
F(3) C(2) C(1) 109.23(4) 1_555 1_555 1_555 yes
S(1) C(3) C(4) 101.844(19) 1_555 1_555 1_555 yes
S(1) C(3) C(5) 110.821(17) 1_555 1_555 1_555 yes
S(1) C(3) C(6) 110.822(17) 1_555 1_555 1_555 yes
C(4) C(3) C(5) 110.16(2) 1_555 1_555 1_555 yes
C(4) C(3) C(6) 110.77(2) 1_555 1_555 1_555 yes
C(5) C(3) C(6) 111.99(3) 1_555 1_555 1_555 yes
C(3) C(4) H(4A) 107.96 1_555 1_555 1_555 yes
C(3) C(4) H(4B) 110.76 1_555 1_555 1_555 yes
C(3) C(4) H(4C) 108.62 1_555 1_555 1_555 yes
H(4A) C(4) H(4B) 107.72 1_555 1_555 1_555 yes
H(4A) C(4) H(4C) 109.66 1_555 1_555 1_555 yes
H(4B) C(4) H(4C) 112.04 1_555 1_555 1_555 yes
C(3) C(5) H(5A) 111.50 1_555 1_555 1_555 yes
C(3) C(5) H(5B) 106.85 1_555 1_555 1_555 yes
C(3) C(5) H(5C) 109.68 1_555 1_555 1_555 yes
H(5A) C(5) H(5B) 109.34 1_555 1_555 1_555 yes
H(5A) C(5) H(5C) 110.24 1_555 1_555 1_555 yes
H(5B) C(5) H(5C) 109.13 1_555 1_555 1_555 yes
C(3) C(6) H(6A) 111.19 1_555 1_555 1_555 yes
C(3) C(6) H(6B) 108.95 1_555 1_555 1_555 yes
C(3) C(6) H(6C) 106.83 1_555 1_555 1_555 yes
H(6A) C(6) H(6B) 109.92 1_555 1_555 1_555 yes
H(6A) C(6) H(6C) 110.59 1_555 1_555 1_555 yes
H(6B) C(6) H(6C) 109.29 1_555 1_555 1_555 yes
S(2) C(7) O(2) 129.02(3) 1_555 1_555 1_555 yes
S(2) C(7) C(8) 113.187(16) 1_555 1_555 1_555 yes
O(2) C(7) C(8) 117.76(3) 1_555 1_555 1_555 yes
F(4) C(8) F(5) 108.07(6) 1_555 1_555 1_555 yes
F(4) C(8) F(6) 107.66(5) 1_555 1_555 1_555 yes
F(4) C(8) C(7) 113.38(4) 1_555 1_555 1_555 yes
F(5) C(8) F(6) 107.28(5) 1_555 1_555 1_555 yes
F(5) C(8) C(7) 109.36(3) 1_555 1_555 1_555 yes
F(6) C(8) C(7) 110.88(4) 1_555 1_555 1_555 yes
S(2) C(9) C(10) 102.470(19) 1_555 1_555 1_555 yes
S(2) C(9) C(11) 110.82(2) 1_555 1_555 1_555 yes
S(2) C(9) C(12) 110.548(16) 1_555 1_555 1_555 yes
C(10) C(9) C(11) 110.70(3) 1_555 1_555 1_555 yes
C(10) C(9) C(12) 109.89(3) 1_555 1_555 1_555 yes
C(11) C(9) C(12) 112.01(2) 1_555 1_555 1_555 yes
C(9) C(10) H(10A) 110.37 1_555 1_555 1_555 yes
C(9) C(10) H(10B) 110.21 1_555 1_555 1_555 yes
C(9) C(10) H(10C) 105.50 1_555 1_555 1_555 yes
H(10A) C(10) H(10B) 111.93 1_555 1_555 1_555 yes
H(10A) C(10) H(10C) 110.82 1_555 1_555 1_555 yes
H(10B) C(10) H(10C) 107.78 1_555 1_555 1_555 yes
C(9) C(11) H(11A) 111.68 1_555 1_555 1_555 yes
C(9) C(11) H(11B) 109.44 1_555 1_555 1_555 yes
C(9) C(11) H(11C) 107.28 1_555 1_555 1_555 yes
H(11A) C(11) H(11B) 110.29 1_555 1_555 1_555 yes
H(11A) C(11) H(11C) 106.99 1_555 1_555 1_555 yes
H(11B) C(11) H(11C) 111.11 1_555 1_555 1_555 yes
C(9) C(12) H(12A) 111.50 1_555 1_555 1_555 yes
C(9) C(12) H(12B) 107.66 1_555 1_555 1_555 yes
C(9) C(12) H(12C) 110.37 1_555 1_555 1_555 yes
H(12A) C(12) H(12B) 108.57 1_555 1_555 1_555 yes
H(12A) C(12) H(12C) 110.47 1_555 1_555 1_555 yes
H(12B) C(12) H(12C) 108.15 1_555 1_555 1_555 yes

loop_
_geom_bond_atom_site_label_1
_geom_bond_atom_site_label_2
_geom_bond_distance
_geom_bond_site_symmetry_1
_geom_bond_site_symmetry_2
_geom_bond_publ_flag
S(1) C(1) 1.7311(2) 1_555 1_555 yes
S(1) C(3) 1.8477(2) 1_555 1_555 yes
S(2) C(7) 1.7357(2) 1_555 1_555 yes
S(2) C(9) 1.8473(2) 1_555 1_555 yes
F(1) C(2) 1.3337(7) 1_555 1_555 yes
F(2) C(2) 1.3304(5) 1_555 1_555 yes
F(3) C(2) 1.3409(6) 1_555 1_555 yes
F(4) C(8) 1.3340(6) 1_555 1_555 yes
F(5) C(8) 1.3454(8) 1_555 1_555 yes
F(6) C(8) 1.3283(6) 1_555 1_555 yes
O(1) C(1) 1.2105(5) 1_555 1_555 yes
O(2) C(7) 1.2059(4) 1_555 1_555 yes
C(1) C(2) 1.5499(3) 1_555 1_555 yes
C(3) C(4) 1.5301(3) 1_555 1_555 yes
C(3) C(5) 1.5226(3) 1_555 1_555 yes
C(3) C(6) 1.5224(3) 1_555 1_555 yes
C(4) H(4A) 1.0830 1_555 1_555 yes
C(4) H(4B) 1.0830 1_555 1_555 yes
C(4) H(4C) 1.0830 1_555 1_555 yes
C(5) H(5A) 1.0830 1_555 1_555 yes
C(5) H(5B) 1.0830 1_555 1_555 yes
C(5) H(5C) 1.0830 1_555 1_555 yes
C(6) H(6A) 1.0830 1_555 1_555 yes
C(6) H(6B) 1.0830 1_555 1_555 yes
C(6) H(6C) 1.0830 1_555 1_555 yes
C(7) C(8) 1.5492(3) 1_555 1_555 yes
C(9) C(10) 1.5299(4) 1_555 1_555 yes
C(9) C(11) 1.5217(4) 1_555 1_555 yes
C(9) C(12) 1.5231(3) 1_555 1_555 yes
C(10) H(10A) 1.0830 1_555 1_555 yes
C(10) H(10B) 1.0830 1_555 1_555 yes
C(10) H(10C) 1.0830 1_555 1_555 yes
C(11) H(11A) 1.0830 1_555 1_555 yes
C(11) H(11B) 1.0830 1_555 1_555 yes
C(11) H(11C) 1.0830 1_555 1_555 yes
C(12) H(12A) 1.0830 1_555 1_555 yes
C(12) H(12B) 1.0830 1_555 1_555 yes
C(12) H(12C) 1.0830 1_555 1_555 yes

loop_
_geom_torsion_atom_site_label_1
_geom_torsion_atom_site_label_2
_geom_torsion_atom_site_label_3
_geom_torsion_atom_site_label_4
_geom_torsion
_geom_torsion_site_symmetry_1
_geom_torsion_site_symmetry_2
_geom_torsion_site_symmetry_3
_geom_torsion_site_symmetry_4
_geom_torsion_publ_flag
C(3) S(1) C(1) O(1) 1.67(4) 1_555 1_555 1_555 1_555 yes
C(3) S(1) C(1) C(2) 179.82(2) 1_555 1_555 1_555 1_555 yes
C(1) S(1) C(3) C(4) 177.200(19) 1_555 1_555 1_555 1_555 yes
C(1) S(1) C(3) C(5) 60.035(18) 1_555 1_555 1_555 1_555 yes
C(1) S(1) C(3) C(6) -64.939(19) 1_555 1_555 1_555 1_555 yes
C(9) S(2) C(7) O(2) -2.94(3) 1_555 1_555 1_555 1_555 yes
C(9) S(2) C(7) C(8) 179.381(19) 1_555 1_555 1_555 1_555 yes
C(7) S(2) C(9) C(10) -176.39(2) 1_555 1_555 1_555 1_555 yes
C(7) S(2) C(9) C(11) 65.48(2) 1_555 1_555 1_555 1_555 yes
C(7) S(2) C(9) C(12) -59.323(19) 1_555 1_555 1_555 1_555 yes
S(1) C(1) C(2) F(1) 9.23(4) 1_555 1_555 1_555 1_555 yes
S(1) C(1) C(2) F(2) 130.65(4) 1_555 1_555 1_555 1_555 yes
S(1) C(1) C(2) F(3) -111.34(4) 1_555 1_555 1_555 1_555 yes
O(1) C(1) C(2) F(1) -172.39(5) 1_555 1_555 1_555 1_555 yes
O(1) C(1) C(2) F(2) -50.96(4) 1_555 1_555 1_555 1_555 yes
O(1) C(1) C(2) F(3) 67.04(5) 1_555 1_555 1_555 1_555 yes
S(2) C(7) C(8) F(4) -14.99(4) 1_555 1_555 1_555 1_555 yes
S(2) C(7) C(8) F(5) 105.67(4) 1_555 1_555 1_555 1_555 yes
S(2) C(7) C(8) F(6) -136.23(4) 1_555 1_555 1_555 1_555 yes
O(2) C(7) C(8) F(4) 167.04(5) 1_555 1_555 1_555 1_555 yes
O(2) C(7) C(8) F(5) -72.29(5) 1_555 1_555 1_555 1_555 yes
O(2) C(7) C(8) F(6) 45.80(4) 1_555 1_555 1_555 1_555 yes

loop_
_exptl_oxdiff_crystal_face_indexfrac_h
_exptl_oxdiff_crystal_face_indexfrac_k
_exptl_oxdiff_crystal_face_indexfrac_l
_exptl_oxdiff_crystal_face_x
_exptl_oxdiff_crystal_face_y
_exptl_oxdiff_crystal_face_z
-2.9954 -0.0010 15.9756 0.0056 -0.0199 0.9686
2.9954 0.0010 -15.9756 -0.0056 0.0199 -0.9686
-10.9808 -11.9813 -0.9965 -0.9691 0.0288 -0.0001
10.9808 11.9813 0.9965 0.9691 -0.0288 0.0001
-12.9817 10.9826 -0.9981 0.0271 1.0078 0.0236
12.9817 -10.9826 0.9981 -0.0271 -1.0078 -0.0236
-0.0030 16.9734 -0.0013 0.7906 0.6585 0.0088
0.0030 -16.9734 0.0013 -0.7906 -0.6585 -0.0088
15.9738 6.9892 0.9965 0.9201 -0.4426 -0.0322
-15.9738 -6.9892 -0.9965 -0.9201 0.4426 0.0322
